data_2008961
loop_
_publ_author_name
'Homrighausen, Craig L.'
'Krause Bauer, Jeanette A.'

_publ_section_title
;
 2,2,6,6-Tetramethyl-4-(methylsulfonyloxy)piperidinyl 1-oxide
;
_journal_issue 9
_journal_name_full 'Acta Crystallographica Section C'
_journal_page_first IUC9900102
_journal_paper_doi 10.1107/S0108270199098832
_journal_volume 55
_journal_year 1999
_chemical_formula_sum 'C10 H20 N O4 S'
_chemical_formula_weight 250.33
_chemical_melting_point 364.6(5)
_chemical_name_systematic
;
 2,2,6,6-tetramethyl-4-(methylsulfonyl-oxyl)-1-piperidinooxy
;
_space_group_IT_number 14
_symmetry_cell_setting monoclinic
_symmetry_space_group_name_Hall '-P 2ybc'
_symmetry_space_group_name_H-M 'P 1 21/c 1'
_audit_creation_method SHELXL
_cell_angle_alpha 90.00
_cell_angle_beta 113.52(3)
_cell_angle_gamma 90.00
_cell_formula_units_Z 4
_cell_length_a 12.951(3)
_cell_length_b 9.977(2)
_cell_length_c 11.131(2)
_cell_measurement_reflns_used 30
_cell_measurement_temperature 297(2)
_cell_measurement_theta_max 15.0
_cell_measurement_theta_min 5.0
_cell_volume 1318.8(6)
_computing_cell_refinement P3/P4-PC
_computing_data_collection 'P3/P4-PC (Siemens, 1989)'
_computing_data_reduction 'XDISK (Siemens, 1989)'
_computing_molecular_graphics SHELXTL
_computing_publication_material SHELXTL
_computing_structure_refinement SHELXTL
_computing_structure_solution 'SHELXTL (Sheldrick, 1994)'
_diffrn_ambient_temperature 297(2)
_diffrn_measurement_device_type 'Siemens P3'
_diffrn_measurement_method \q-2\q
_diffrn_radiation_monochromator graphite
_diffrn_radiation_source 'normal-focus sealed tube'
_diffrn_radiation_type MoK\a
_diffrn_radiation_wavelength 0.71073
_diffrn_reflns_av_R_equivalents 0.012
_diffrn_reflns_av_sigmaI/netI 0.043
_diffrn_reflns_limit_h_max 15
_diffrn_reflns_limit_h_min -16
_diffrn_reflns_limit_k_max 12
_diffrn_reflns_limit_k_min 0
_diffrn_reflns_limit_l_max 14
_diffrn_reflns_limit_l_min 0
_diffrn_reflns_number 3200
_diffrn_reflns_theta_max 27.55
_diffrn_reflns_theta_min 2.67
_diffrn_standards_decay_% minimal
_diffrn_standards_interval_count 300
_diffrn_standards_number 3
_exptl_absorpt_coefficient_mu 0.245
_exptl_absorpt_correction_type none
_exptl_crystal_colour orange
_exptl_crystal_density_diffrn 1.261
_exptl_crystal_density_method 'not measured'
_exptl_crystal_description 'irregular block'
_exptl_crystal_F_000 540
_exptl_crystal_size_max 0.40
_exptl_crystal_size_mid 0.36
_exptl_crystal_size_min 0.30
_refine_diff_density_max 0.19
_refine_diff_density_min -0.37
_refine_ls_extinction_method none
_refine_ls_goodness_of_fit_ref 1.073
_refine_ls_hydrogen_treatment constr
_refine_ls_matrix_type full
_refine_ls_number_parameters 145
_refine_ls_number_reflns 3042
_refine_ls_number_restraints 0
_refine_ls_restrained_S_all 1.073
_refine_ls_R_factor_all 0.091
_refine_ls_R_factor_gt 0.053
_refine_ls_shift/su_max 0.001
_refine_ls_shift/su_mean 0.000
_refine_ls_structure_factor_coef Fsqd
_refine_ls_weighting_details 'calc w = 1/[\s^2^(Fo^2^)+(0.0504P)^2^+0.4212P] where P = (Fo^2^+2Fc^2^)/3'
_refine_ls_weighting_scheme calc
_refine_ls_wR_factor_ref 0.129
_reflns_number_gt 2024
_reflns_number_total 3042
_reflns_threshold_expression I>2\s(I)
_cod_data_source_file qa0158.cif
_cod_data_source_block 1
_cod_depositor_comments
;
The following automatic conversions were performed:
'_symmetry_cell_setting' value 'Monoclinic' changed to 'monoclinic'
according to '/home/saulius/struct/CIF-dictionaries/cif_core.dic'
dictionary named 'cif_core.dic' version 2.4.1 from 2010-06-29.

Automatic conversion script
Id: cif_fix_enum 1527 2010-12-29 10:47:43Z saulius 

The following automatic conversions were performed:

'_chemical_melting_point' value '91-92\% C' was changed to '364.6(5)'
- it was converted from degrees Celsius(C) to Kelvins(K), the average
value was taken and precision was estimated.

Automatic conversion script
Id: cif_fix_values 1646 2011-03-28 12:23:43Z adriana 

The following automatic conversions were performed:

'_chemical_melting_point' value '91-92\% C' was changed to '364.6(5)'
- it was converted from degrees Celsius(C) to Kelvins(K), the average
value was taken and precision was estimated.

Automatic conversion script
Id: cif_fix_values 1715 2011-07-08 13:25:40Z adriana 
;
_cod_original_cell_volume 1318.8(5)
_cod_original_sg_symbol_H-M 'P 21/c'
_cod_database_code 2008961
_cod_database_fobs_code 2008961

loop_
_symmetry_equiv_pos_as_xyz
'x, y, z'
'-x, y+1/2, -z+1/2'
'-x, -y, -z'
'x, -y-1/2, z-1/2'

loop_
_atom_site_aniso_label
_atom_site_aniso_U_11
_atom_site_aniso_U_22
_atom_site_aniso_U_33
_atom_site_aniso_U_12
_atom_site_aniso_U_13
_atom_site_aniso_U_23
S1 0.0479(3) 0.0520(4) 0.0413(3) 0.0002(3) 0.0245(3) -0.0062(3)
O1 0.0539(11) 0.0527(11) 0.094(2) -0.0018(9) 0.0424(11) -0.0185(11)
O2 0.0436(10) 0.0761(14) 0.0796(14) -0.0062(10) 0.0242(10) -0.0210(11)
O3 0.0458(10) 0.0549(11) 0.0362(9) 0.0032(8) 0.0136(7) -0.0078(8)
O4 0.0879(14) 0.0726(13) 0.0498(11) 0.0026(11) 0.0447(10) -0.0086(10)
N1 0.0370(10) 0.0386(12) 0.0559(12) 0.0006(9) 0.0222(9) -0.0004(9)
C1 0.096(2) 0.055(2) 0.055(2) 0.013(2) 0.040(2) 0.0066(14)
C2 0.0363(12) 0.0370(13) 0.064(2) -0.0005(10) 0.0241(11) 0.0003(12)
C3 0.0384(13) 0.0429(14) 0.057(2) -0.0044(11) 0.0160(11) -0.0034(12)
C4 0.0378(12) 0.0429(14) 0.0331(11) 0.0021(10) 0.0148(10) -0.0018(10)
C5 0.0388(12) 0.0467(15) 0.0457(14) -0.0026(11) 0.0202(11) 0.0023(11)
C6 0.0334(12) 0.0421(14) 0.0522(14) -0.0048(10) 0.0171(10) -0.0029(11)
C7 0.081(2) 0.055(2) 0.088(2) 0.006(2) 0.060(2) 0.014(2)
C8 0.0345(13) 0.057(2) 0.117(3) -0.0053(13) 0.028(2) -0.014(2)
C9 0.0460(15) 0.076(2) 0.052(2) 0.0043(14) 0.0096(12) -0.0160(15)
C10 0.060(2) 0.043(2) 0.110(3) -0.0099(13) 0.049(2) -0.005(2)

loop_
_atom_site_label
_atom_site_fract_x
_atom_site_fract_y
_atom_site_fract_z
_atom_site_U_iso_or_equiv
_atom_site_thermal_displace_type
_atom_site_calc_flag
_atom_site_refinement_flags
_atom_site_occupancy
_atom_site_disorder_group
_atom_site_type_symbol
S1 0.86464(5) 0.29787(7) 0.14934(6) 0.0450(2) Uani d . 1 . S
O1 0.62040(15) 0.7505(2) 0.3926(2) 0.0627(6) Uani d . 1 . O
O2 0.95838(15) 0.3769(2) 0.2272(2) 0.0665(6) Uani d . 1 . O
O3 0.75320(13) 0.3775(2) 0.11908(15) 0.0466(4) Uani d . 1 . O
O4 0.8566(2) 0.2515(2) 0.0248(2) 0.0647(6) Uani d . 1 . O
N1 0.6504(2) 0.6670(2) 0.3249(2) 0.0427(5) Uani d . 1 . N
C1 0.8547(3) 0.1598(3) 0.2404(3) 0.0657(8) Uani d . 1 . C
H1A 0.7914 0.1059 0.1881 0.098 Uiso calc R 1 . H
H1B 0.8451 0.1902 0.3171 0.098 Uiso calc R 1 . H
H1C 0.9224 0.1075 0.2662 0.098 Uiso calc R 1 . H
C2 0.5827(2) 0.5410(2) 0.2863(3) 0.0443(6) Uani d . 1 . C
C3 0.6138(2) 0.4635(3) 0.1869(2) 0.0470(6) Uani d . 1 . C
H3A 0.5843 0.3731 0.1793 0.056 Uiso calc R 1 . H
H3B 0.5782 0.5061 0.1018 0.056 Uiso calc R 1 . H
C4 0.7388(2) 0.4569(2) 0.2237(2) 0.0377(5) Uani d . 1 . C
H4 0.7767(2) 0.4131(2) 0.3090(2) 0.045 Uiso calc R 1 . H
C5 0.7828(2) 0.5969(2) 0.2269(2) 0.0427(6) Uani d . 1 . C
H5A 0.7433 0.6388 0.1421 0.051 Uiso calc R 1 . H
H5B 0.8621 0.5929 0.2431 0.051 Uiso calc R 1 . H
C6 0.7678(2) 0.6820(2) 0.3326(2) 0.0426(6) Uani d . 1 . C
C7 0.6034(3) 0.4576(3) 0.4087(3) 0.0665(8) Uani d . 1 . C
H7A 0.6813 0.4322 0.4485 0.100 Uiso calc R 1 . H
H7B 0.5574 0.3785 0.3849 0.100 Uiso calc R 1 . H
H7C 0.5845 0.5096 0.4697 0.100 Uiso calc R 1 . H
C8 0.4590(2) 0.5814(3) 0.2230(3) 0.0704(9) Uani d . 1 . C
H8A 0.4461 0.6340 0.1461 0.106 Uiso calc R 1 . H
H8B 0.4402 0.6333 0.2840 0.106 Uiso calc R 1 . H
H8C 0.4130 0.5024 0.1991 0.106 Uiso calc R 1 . H
C9 0.8518(2) 0.6423(3) 0.4696(3) 0.0612(8) Uani d . 1 . C
H9A 0.8404 0.6975 0.5338 0.092 Uiso calc R 1 . H
H9B 0.9272 0.6544 0.4754 0.092 Uiso calc R 1 . H
H9C 0.8407 0.5499 0.4856 0.092 Uiso calc R 1 . H
C10 0.7833(2) 0.8300(3) 0.3081(3) 0.0662(9) Uani d . 1 . C
H10A 0.7738 0.8835 0.3746 0.099 Uiso calc R 1 . H
H10B 0.7283 0.8556 0.2237 0.099 Uiso calc R 1 . H
H10C 0.8575 0.8437 0.3106 0.099 Uiso calc R 1 . H

loop_
_atom_type_symbol
_atom_type_description
_atom_type_scat_dispersion_real
_atom_type_scat_dispersion_imag
_atom_type_scat_source
C C 0.0033 0.0016 'International Tables Vol C Tables 4.2.6.8 and 6.1.1.4'
H H 0.0000 0.0000 'International Tables Vol C Tables 4.2.6.8 and 6.1.1.4'
N N 0.0061 0.0033 'International Tables Vol C Tables 4.2.6.8 and 6.1.1.4'
O O 0.0106 0.0060 'International Tables Vol C Tables 4.2.6.8 and 6.1.1.4'
S S 0.1246 0.1234 'International Tables Vol C Tables 4.2.6.8 and 6.1.1.4'

loop_
_geom_angle_atom_site_label_1
_geom_angle_atom_site_label_2
_geom_angle_atom_site_label_3
_geom_angle
_geom_angle_publ_flag
O2 S1 O4 119.20(10) y
O2 S1 O3 109.90(10) y
O4 S1 O3 104.60(10) y
O2 S1 C1 109.1(2) y
O4 S1 C1 108.40(10) y
O3 S1 C1 104.50(10) y
C4 O3 S1 119.90(10) y
O1 N1 C2 115.7(2) y
O1 N1 C6 116.1(2) y
C2 N1 C6 124.5(2) y
N1 C2 C7 109.2(2) y
N1 C2 C8 107.3(2) y
C7 C2 C8 109.5(2) y
N1 C2 C3 109.9(2) y
C7 C2 C3 111.5(2) y
C8 C2 C3 109.3(2) y
C4 C3 C2 113.0(2) y
O3 C4 C5 110.4(2) y
O3 C4 C3 105.6(2) y
C5 C4 C3 108.8(2) y
C4 C5 C6 111.8(2) y
N1 C6 C5 109.8(2) y
N1 C6 C10 106.8(2) y
C5 C6 C10 109.5(2) y
N1 C6 C9 109.5(2) y
C5 C6 C9 111.5(2) y
C10 C6 C9 109.7(2) y

loop_
_geom_bond_atom_site_label_1
_geom_bond_atom_site_label_2
_geom_bond_site_symmetry_2
_geom_bond_distance
_geom_bond_publ_flag
S1 O2 . 1.417(2) y
S1 O4 . 1.425(2) y
S1 O3 . 1.562(2) y
S1 C1 . 1.745(3) y
O1 N1 . 1.283(3) y
O3 C4 . 1.480(3) y
N1 C2 . 1.495(3) y
N1 C6 . 1.496(3) y
C2 C7 . 1.526(4) y
C2 C8 . 1.524(4) y
C2 C3 . 1.529(3) y
C3 C4 . 1.505(3) y
C4 C5 . 1.504(3) y
C5 C6 . 1.526(3) y
C6 C10 . 1.529(3) y
C6 C9 . 1.530(3) y

loop_
_geom_hbond_atom_site_label_D
_geom_hbond_atom_site_label_H
_geom_hbond_atom_site_label_A
_geom_hbond_site_symmetry_A
_geom_hbond_distance_DH
_geom_hbond_distance_HA
_geom_hbond_distance_DA
_geom_hbond_angle_DHA
_geom_hbond_publ_flag
C1 H1B O4 4_566 0.96 2.33 3.278(3) 170 y
C7 H7A O4 4_566 0.96 2.77 3.659(4) 154 y
C8 H8C O1 3_645 0.96 2.68 3.544(4) 150 y
C10 H10C O2 3_755 0.96 2.60 3.552(3) 170 y

loop_
_geom_torsion_atom_site_label_1
_geom_torsion_atom_site_label_2
_geom_torsion_atom_site_label_3
_geom_torsion_atom_site_label_4
_geom_torsion
_geom_torsion_publ_flag
O2 S1 O3 C4 -42.3(2) n
O4 S1 O3 C4 -171.5(2) n
C1 S1 O3 C4 74.7(2) n
O1 N1 C2 C7 -67.4(3) n
C6 N1 C2 C7 90.4(3) n
O1 N1 C2 C8 51.2(3) n
C6 N1 C2 C8 -151.0(2) n
O1 N1 C2 C3 170.0(2) n
C6 N1 C2 C3 -32.3(3) n
N1 C2 C3 C4 44.5(3) n
C7 C2 C3 C4 -76.7(3) n
C8 C2 C3 C4 162.0(2) n
S1 O3 C4 C5 88.9(2) n
S1 O3 C4 C3 -153.6(2) n
C2 C3 C4 O3 179.2(2) n
C2 C3 C4 C5 -62.3(3) n
O3 C4 C5 C6 179.2(2) n
C3 C4 C5 C6 63.8(2) n
O1 N1 C6 C5 -168.3(2) n
C2 N1 C6 C5 34.1(3) n
O1 N1 C6 C10 -49.6(3) n
C2 N1 C6 C10 152.7(2) n
O1 N1 C6 C9 69.0(3) n
C2 N1 C6 C9 -88.6(3) n
C4 C5 C6 N1 -47.7(3) n
C4 C5 C6 C10 -164.7(2) n
C4 C5 C6 C9 73.8(2) n

loop_
_cod_related_entry_id
_cod_related_entry_database
_cod_related_entry_code
1 ChemSpider 17340475
